data_1507389
loop_
_publ_author_name
'Miller, Glen P.'
'Briggs, Jonathan'
'Mack, James'
'Lord, Pamela A.'
'Olmstead, Marilyn M.'
'Balch, Alan L.'

_publ_section_title
;
 Fullerene-acene chemistry: single-crystal X-ray structures for a
 [60]fullerene-pentacene monoadduct and a cis-bis[60]fullerene adduct of
 6,13-diphenylpentacene.
;
_journal_issue 22
_journal_name_full 'Organic letters'
_journal_page_first 4199
_journal_page_last 4202
_journal_paper_doi 10.1021/ol035646l
_journal_volume 5
_journal_year 2003
_chemical_formula_sum 'C158.5 H22 S9'
_chemical_formula_weight 2214.30
_chemical_name_common (C60)2(6,13-diphenylpentacene).4.5CS2
_chemical_name_systematic
; 
 ? 
;
_space_group_IT_number 15
_symmetry_cell_setting monoclinic
_symmetry_space_group_name_Hall '-C 2yc'
_symmetry_space_group_name_H-M 'C 1 2/c 1'
_atom_sites_solution_hydrogens geom
_atom_sites_solution_primary direct
_atom_sites_solution_secondary difmap
_audit_creation_method SHELXL-97
_cell_angle_alpha 90.00
_cell_angle_beta 103.8140(10)
_cell_angle_gamma 90.00
_cell_formula_units_Z 4
_cell_length_a 33.0398(13)
_cell_length_b 14.6690(6)
_cell_length_c 19.9868(8)
_cell_measurement_reflns_used 6029
_cell_measurement_temperature 90(2)
_cell_measurement_theta_max 25.5
_cell_measurement_theta_min 2.35
_cell_volume 9406.6(7)
_computing_cell_refinement 'Bruker SAINT'
_computing_data_collection 'Bruker SMART'
_computing_data_reduction 'Bruker SAINT'
_computing_molecular_graphics 'SHELXTL 5, XP (Sheldrick, 1994)'
_computing_publication_material 'SHELXL-97 (Sheldrick, 1997)'
_computing_structure_refinement 'SHELXL-97 (Sheldrick, 1997)'
_computing_structure_solution 'SHELXS-97 (Sheldrick, 1990)'
_diffrn_ambient_temperature 90(2)
_diffrn_measured_fraction_theta_full 1.000
_diffrn_measured_fraction_theta_max 1.000
_diffrn_measurement_device_type 'Bruker SMART 1000'
_diffrn_measurement_method \w
_diffrn_radiation_monochromator graphite
_diffrn_radiation_source 'normal-focus sealed tube'
_diffrn_radiation_type MoK\a
_diffrn_radiation_wavelength 0.71073
_diffrn_reflns_av_R_equivalents 0.0830
_diffrn_reflns_av_sigmaI/netI 0.0887
_diffrn_reflns_limit_h_max 41
_diffrn_reflns_limit_h_min -42
_diffrn_reflns_limit_k_max 19
_diffrn_reflns_limit_k_min -19
_diffrn_reflns_limit_l_max 25
_diffrn_reflns_limit_l_min -25
_diffrn_reflns_number 65386
_diffrn_reflns_theta_full 27.50
_diffrn_reflns_theta_max 27.50
_diffrn_reflns_theta_min 1.53
_diffrn_standards_decay_% <0.1
_diffrn_standards_number '50 frames remeasured'
_exptl_absorpt_coefficient_mu 0.282
_exptl_absorpt_correction_T_max 0.989
_exptl_absorpt_correction_T_min 0.886
_exptl_absorpt_correction_type none
_exptl_crystal_colour black
_exptl_crystal_density_diffrn 1.564
_exptl_crystal_density_method 'not measured'
_exptl_crystal_description plate
_exptl_crystal_F_000 4468
_exptl_crystal_size_max 0.44
_exptl_crystal_size_mid 0.24
_exptl_crystal_size_min 0.04
_refine_diff_density_max 1.182
_refine_diff_density_min -0.872
_refine_diff_density_rms 0.095
_refine_ls_extinction_method none
_refine_ls_goodness_of_fit_ref 0.994
_refine_ls_hydrogen_treatment constr
_refine_ls_matrix_type full
_refine_ls_number_parameters 763
_refine_ls_number_reflns 10790
_refine_ls_number_restraints 14
_refine_ls_restrained_S_all 1.011
_refine_ls_R_factor_all 0.1441
_refine_ls_R_factor_gt 0.0791
_refine_ls_shift/su_max 0.024
_refine_ls_shift/su_mean 0.010
_refine_ls_structure_factor_coef Fsqd
_refine_ls_weighting_details 'calc w=1/[\s^2^(Fo^2^)+(0.1493P)^2^] where P=(Fo^2^+2Fc^2^)/3'
_refine_ls_weighting_scheme calc
_refine_ls_wR_factor_gt 0.2240
_refine_ls_wR_factor_ref 0.2558
_reflns_number_gt 5461
_reflns_number_total 10790
_reflns_threshold_expression I>2\s(I)
_cod_data_source_file ol035646lsi20030828_014144.cif
_cod_data_source_block mn1154fm
_cod_original_sg_symbol_H-M 'C 2/c'
_cod_original_formula_sum 'C158.50 H22 S9'
_cod_database_code 1507389

loop_
_symmetry_equiv_pos_as_xyz
'x, y, z'
'-x, y, -z+1/2'
'x+1/2, y+1/2, z'
'-x+1/2, y+1/2, -z+1/2'
'-x, -y, -z'
'x, -y, z-1/2'
'-x+1/2, -y+1/2, -z'
'x+1/2, -y+1/2, z-1/2'

loop_
_atom_site_label
_atom_site_type_symbol
_atom_site_fract_x
_atom_site_fract_y
_atom_site_fract_z
_atom_site_U_iso_or_equiv
_atom_site_adp_type
_atom_site_occupancy
_atom_site_symmetry_multiplicity
_atom_site_calc_flag
_atom_site_refinement_flags
_atom_site_disorder_assembly
_atom_site_disorder_group
C1 C 0.10367(12) 0.2650(2) 0.28378(19) 0.0222(8) Uani 1 1 d . . .
C2 C 0.09091(12) 0.2699(2) 0.20119(19) 0.0241(8) Uani 1 1 d . . .
C3 C 0.12749(13) 0.2614(3) 0.1669(2) 0.0280(9) Uani 1 1 d . . .
C4 C 0.16843(12) 0.2652(3) 0.2015(2) 0.0292(9) Uani 1 1 d . . .
C5 C 0.18038(12) 0.2605(2) 0.2774(2) 0.0278(9) Uani 1 1 d . . .
C6 C 0.15046(12) 0.2511(2) 0.3142(2) 0.0249(8) Uani 1 1 d . . .
C7 C 0.15693(12) 0.1885(3) 0.3702(2) 0.0269(9) Uani 1 1 d . . .
C8 C 0.11749(12) 0.1459(3) 0.3703(2) 0.0256(8) Uani 1 1 d . . .
C9 C 0.08672(12) 0.1820(2) 0.3138(2) 0.0239(8) Uani 1 1 d . . .
C10 C 0.05643(12) 0.1250(3) 0.2767(2) 0.0252(8) Uani 1 1 d . . .
C11 C 0.04452(11) 0.1304(3) 0.2013(2) 0.0262(8) Uani 1 1 d . . .
C12 C 0.06358(12) 0.1913(3) 0.1668(2) 0.0261(8) Uani 1 1 d . . .
C13 C 0.07597(13) 0.1628(3) 0.1059(2) 0.0314(9) Uani 1 1 d . . .
C14 C 0.11548(14) 0.2061(3) 0.1062(2) 0.0339(10) Uani 1 1 d . . .
C15 C 0.14502(14) 0.1602(3) 0.0796(2) 0.0382(10) Uani 1 1 d . . .
C16 C 0.18828(14) 0.1643(3) 0.1152(2) 0.0377(11) Uani 1 1 d . . .
C17 C 0.19955(13) 0.2151(3) 0.1755(2) 0.0349(10) Uani 1 1 d . . .
C18 C 0.23013(12) 0.1803(3) 0.2343(2) 0.0337(10) Uani 1 1 d . . .
C19 C 0.21862(12) 0.2079(3) 0.2969(2) 0.0294(9) Uani 1 1 d . . .
C20 C 0.22546(12) 0.1488(3) 0.3525(2) 0.0322(10) Uani 1 1 d . . .
C21 C 0.19406(13) 0.1390(3) 0.3906(2) 0.0302(9) Uani 1 1 d . . .
C22 C 0.19254(14) 0.0444(3) 0.4101(2) 0.0340(10) Uani 1 1 d . . .
C23 C 0.15492(13) 0.0030(3) 0.4100(2) 0.0328(10) Uani 1 1 d . . .
C24 C 0.11649(13) 0.0552(3) 0.3906(2) 0.0293(9) Uani 1 1 d . . .
C25 C 0.08435(13) -0.0049(3) 0.3521(2) 0.0306(9) Uani 1 1 d . . .
C26 C 0.05534(12) 0.0301(3) 0.2960(2) 0.0295(9) Uani 1 1 d . . .
C27 C 0.04289(13) -0.0236(3) 0.2332(2) 0.0327(10) Uani 1 1 d . . .
C28 C 0.03622(12) 0.0383(3) 0.1748(2) 0.0334(10) Uani 1 1 d . . .
C29 C 0.04714(13) 0.0119(3) 0.1150(2) 0.0364(10) Uani 1 1 d . . .
C30 C 0.06720(14) 0.0758(3) 0.0789(2) 0.0365(10) Uani 1 1 d . . .
C31 C 0.09848(15) 0.0267(3) 0.0526(2) 0.0412(11) Uani 1 1 d . . .
C32 C 0.13639(15) 0.0675(3) 0.0526(2) 0.0393(11) Uani 1 1 d . . .
C33 C 0.17456(15) 0.0158(3) 0.0730(2) 0.0444(12) Uani 1 1 d . . .
C34 C 0.20706(14) 0.0754(3) 0.1117(2) 0.0405(11) Uani 1 1 d . . .
C35 C 0.23614(14) 0.0420(3) 0.1678(3) 0.0401(11) Uani 1 1 d . . .
C36 C 0.24845(13) 0.0953(3) 0.2299(3) 0.0381(11) Uani 1 1 d . . .
C37 C 0.25535(13) 0.0334(3) 0.2888(2) 0.0358(10) Uani 1 1 d . . .
C38 C 0.24389(13) 0.0599(3) 0.3483(2) 0.0358(10) Uani 1 1 d . . .
C39 C 0.22380(13) -0.0049(3) 0.3842(2) 0.0366(10) Uani 1 1 d . . .
C40 C 0.21570(14) -0.0928(3) 0.3586(2) 0.0384(11) Uani 1 1 d . . .
C41 C 0.17582(15) -0.1357(3) 0.3587(3) 0.0397(11) Uani 1 1 d . . .
C42 C 0.14612(14) -0.0894(3) 0.3834(2) 0.0375(10) Uani 1 1 d . . .
C43 C 0.10240(14) -0.0938(3) 0.3477(2) 0.0353(10) Uani 1 1 d . . .
C44 C 0.09037(14) -0.1449(3) 0.2877(3) 0.0376(11) Uani 1 1 d . . .
C45 C 0.05989(14) -0.1093(3) 0.2298(3) 0.0383(11) Uani 1 1 d . . .
C46 C 0.07166(14) -0.1369(3) 0.1668(3) 0.0429(12) Uani 1 1 d . . .
C47 C 0.06550(14) -0.0775(3) 0.1111(3) 0.0431(12) Uani 1 1 d . . .
C48 C 0.09737(15) -0.0683(3) 0.0724(3) 0.0462(12) Uani 1 1 d . . .
C49 C 0.13393(15) -0.1185(3) 0.0909(3) 0.0462(13) Uani 1 1 d . . .
C50 C 0.17373(16) -0.0757(3) 0.0923(2) 0.0441(12) Uani 1 1 d . . .
C51 C 0.20434(15) -0.1101(3) 0.1507(3) 0.0444(12) Uani 1 1 d . . .
C52 C 0.23501(14) -0.0528(3) 0.1871(3) 0.0410(11) Uani 1 1 d . . .
C53 C 0.24726(13) -0.0575(3) 0.2623(2) 0.0386(11) Uani 1 1 d . . .
C54 C 0.22763(14) -0.1196(3) 0.2968(3) 0.0399(11) Uani 1 1 d . . .
C55 C 0.19516(15) -0.1791(3) 0.2575(3) 0.0432(12) Uani 1 1 d . . .
C56 C 0.16324(15) -0.1891(3) 0.2960(3) 0.0405(11) Uani 1 1 d . . .
C57 C 0.12170(15) -0.1936(3) 0.2612(3) 0.0427(12) Uani 1 1 d . . .
C58 C 0.10986(15) -0.1882(3) 0.1872(3) 0.0437(12) Uani 1 1 d . . .
C59 C 0.14030(15) -0.1798(3) 0.1499(3) 0.0429(12) Uani 1 1 d . . .
C60 C 0.18386(15) -0.1752(3) 0.1855(3) 0.0438(12) Uani 1 1 d . . .
C61 C 0.08844(12) 0.3562(2) 0.3134(2) 0.0237(8) Uani 1 1 d . . .
H61 H 0.0958 0.3567 0.3649 0.028 Uiso 1 1 calc R . .
C62 C 0.10841(12) 0.4341(2) 0.2845(2) 0.0263(9) Uani 1 1 d . . .
C63 C 0.13635(12) 0.4965(3) 0.3226(2) 0.0309(9) Uani 1 1 d . . .
H63 H 0.1441 0.4937 0.3714 0.037 Uiso 1 1 calc R . .
C64 C 0.15270(14) 0.5635(3) 0.2870(3) 0.0381(11) Uani 1 1 d . . .
H64 H 0.1712 0.6078 0.3121 0.046 Uiso 1 1 calc R . .
C65 C 0.14248(14) 0.5665(3) 0.2161(3) 0.0418(12) Uani 1 1 d . . .
H65 H 0.1543 0.6123 0.1930 0.050 Uiso 1 1 calc R . .
C66 C 0.11515(13) 0.5034(3) 0.1783(2) 0.0354(10) Uani 1 1 d . . .
H66 H 0.1086 0.5050 0.1294 0.042 Uiso 1 1 calc R . .
C67 C 0.09738(12) 0.4378(3) 0.2126(2) 0.0280(9) Uani 1 1 d . . .
C68 C 0.06729(12) 0.3635(3) 0.1800(2) 0.0267(9) Uani 1 1 d . . .
H68 H 0.0585 0.3705 0.1288 0.032 Uiso 1 1 calc R . .
C69 C 0.02999(12) 0.3634(2) 0.2123(2) 0.0244(8) Uani 1 1 d . . .
C70 C 0.04149(12) 0.3611(2) 0.28434(19) 0.0225(8) Uani 1 1 d . . .
C71 C 0.01178(12) 0.3615(2) 0.32359(19) 0.0219(8) Uani 1 1 d . . .
C72 C 0.02445(12) 0.3612(2) 0.4003(2) 0.0247(8) Uani 1 1 d . . .
C73 C 0.02798(15) 0.2809(3) 0.4370(2) 0.0436(12) Uani 1 1 d . . .
H73 H 0.0228 0.2243 0.4133 0.052 Uiso 1 1 calc R . .
C74 C 0.03912(17) 0.2825(4) 0.5085(3) 0.0535(14) Uani 1 1 d . . .
H74 H 0.0406 0.2271 0.5335 0.064 Uiso 1 1 calc R . .
C75 C 0.04800(15) 0.3629(4) 0.5430(2) 0.0481(13) Uani 1 1 d . . .
H75 H 0.0560 0.3632 0.5919 0.058 Uiso 1 1 calc R . .
C76 C 0.0454(2) 0.4425(4) 0.5076(3) 0.0688(19) Uani 1 1 d . . .
H76 H 0.0514 0.4987 0.5315 0.083 Uiso 1 1 calc R . .
C77 C 0.0338(2) 0.4410(3) 0.4359(2) 0.0593(16) Uani 1 1 d . . .
H77 H 0.0324 0.4967 0.4111 0.071 Uiso 1 1 calc R . .
S1 S 0.22680(4) 0.37607(9) 0.45552(7) 0.0483(4) Uani 1 1 d D . .
S2 S 0.15284(5) 0.33364(11) 0.51967(7) 0.0602(4) Uani 1 1 d D . .
C78 C 0.19067(14) 0.3550(3) 0.4887(2) 0.0388(11) Uani 1 1 d D . .
S3 S -0.1822(3) 0.3767(10) 0.4945(7) 0.107(3) Uiso 0.25 1 d PD A 1
S4 S -0.0753(5) 0.3137(10) 0.5477(8) 0.156(5) Uiso 0.25 1 d PD A 1
C79 C -0.1290(5) 0.357(2) 0.5185(16) 0.091(9) Uiso 0.25 1 d PD A 1
S5 S -0.16800(11) 0.4170(3) 0.45258(19) 0.0769(9) Uiso 0.50 1 d PD B 2
S6 S -0.21534(18) 0.3220(4) 0.5357(3) 0.1275(17) Uiso 0.50 1 d PD B 2
C80A C -0.1932(10) 0.371(2) 0.4962(17) 0.070 Uiso 0.25 1 d PD B 2
C80B C -0.2500 0.2500 0.5000 0.083(6) Uiso 0.50 2 d SP . 2
S7 S -0.04506(12) 0.3693(3) 0.75109(19) 0.0803(10) Uiso 0.50 1 d PD C 3
C81 C 0.0000 0.3670(10) 0.7500 0.050(3) Uiso 0.50 2 d SPD . 3
S8 S -0.0976(3) 0.3211(7) 0.5664(5) 0.105(3) Uiso 0.25 1 d PD D 4
S9 S -0.0201(6) 0.3263(16) 0.6848(10) 0.244(9) Uiso 0.25 1 d PD D 4
C82 C -0.0543(6) 0.3113(18) 0.6158(11) 0.076(7) Uiso 0.25 1 d PD D 4

loop_
_atom_site_aniso_label
_atom_site_aniso_U_11
_atom_site_aniso_U_22
_atom_site_aniso_U_33
_atom_site_aniso_U_23
_atom_site_aniso_U_13
_atom_site_aniso_U_12
C1 0.0246(19) 0.0203(19) 0.0232(19) -0.0003(15) 0.0088(16) 0.0019(15)
C2 0.027(2) 0.022(2) 0.0248(19) 0.0009(16) 0.0073(17) 0.0013(15)
C3 0.034(2) 0.022(2) 0.031(2) 0.0036(17) 0.0139(19) 0.0014(16)
C4 0.030(2) 0.022(2) 0.039(2) 0.0008(17) 0.016(2) -0.0022(16)
C5 0.029(2) 0.0174(19) 0.038(2) -0.0026(17) 0.0088(19) -0.0048(16)
C6 0.027(2) 0.0180(18) 0.030(2) -0.0042(16) 0.0063(17) -0.0001(15)
C7 0.031(2) 0.022(2) 0.026(2) -0.0028(16) 0.0033(18) 0.0019(16)
C8 0.028(2) 0.024(2) 0.026(2) -0.0011(16) 0.0086(17) 0.0034(16)
C9 0.028(2) 0.0179(19) 0.029(2) -0.0037(16) 0.0138(17) 0.0034(15)
C10 0.024(2) 0.025(2) 0.029(2) 0.0004(16) 0.0116(17) 0.0010(16)
C11 0.0195(19) 0.030(2) 0.029(2) -0.0078(17) 0.0067(17) -0.0018(16)
C12 0.025(2) 0.030(2) 0.023(2) -0.0023(17) 0.0053(17) 0.0038(16)
C13 0.031(2) 0.038(2) 0.025(2) -0.0024(18) 0.0056(18) 0.0005(18)
C14 0.041(2) 0.036(2) 0.026(2) 0.0003(18) 0.011(2) 0.0024(19)
C15 0.044(3) 0.045(3) 0.031(2) 0.003(2) 0.018(2) 0.004(2)
C16 0.037(2) 0.041(3) 0.043(3) -0.001(2) 0.027(2) 0.000(2)
C17 0.029(2) 0.035(2) 0.045(3) 0.004(2) 0.018(2) -0.0048(18)
C18 0.022(2) 0.033(2) 0.050(3) 0.000(2) 0.017(2) -0.0035(17)
C19 0.024(2) 0.025(2) 0.041(2) -0.0037(18) 0.0094(19) -0.0029(16)
C20 0.022(2) 0.029(2) 0.043(2) -0.0082(19) 0.0007(18) 0.0003(16)
C21 0.029(2) 0.028(2) 0.030(2) -0.0029(17) 0.0004(18) -0.0008(17)
C22 0.036(2) 0.033(2) 0.030(2) 0.0021(18) 0.0017(19) 0.0088(19)
C23 0.037(2) 0.028(2) 0.034(2) 0.0069(18) 0.011(2) 0.0075(18)
C24 0.037(2) 0.027(2) 0.027(2) 0.0020(17) 0.0146(19) 0.0040(17)
C25 0.033(2) 0.023(2) 0.040(2) 0.0022(18) 0.019(2) -0.0012(17)
C26 0.027(2) 0.025(2) 0.040(2) -0.0057(18) 0.0156(19) -0.0070(17)
C27 0.031(2) 0.024(2) 0.047(3) -0.0075(19) 0.017(2) -0.0077(17)
C28 0.025(2) 0.032(2) 0.044(3) -0.013(2) 0.010(2) -0.0041(17)
C29 0.029(2) 0.037(2) 0.040(2) -0.017(2) 0.004(2) -0.0035(19)
C30 0.035(2) 0.046(3) 0.028(2) -0.012(2) 0.0065(19) -0.002(2)
C31 0.046(3) 0.045(3) 0.034(2) -0.018(2) 0.012(2) -0.001(2)
C32 0.046(3) 0.048(3) 0.029(2) -0.009(2) 0.020(2) 0.003(2)
C33 0.047(3) 0.056(3) 0.039(3) -0.014(2) 0.027(2) 0.004(2)
C34 0.040(3) 0.045(3) 0.046(3) -0.007(2) 0.029(2) 0.006(2)
C35 0.031(2) 0.045(3) 0.052(3) -0.004(2) 0.026(2) 0.005(2)
C36 0.023(2) 0.037(2) 0.059(3) -0.002(2) 0.019(2) 0.0000(18)
C37 0.023(2) 0.035(2) 0.049(3) 0.000(2) 0.008(2) 0.0032(17)
C38 0.027(2) 0.033(2) 0.044(3) -0.001(2) 0.000(2) 0.0041(18)
C39 0.030(2) 0.034(2) 0.043(3) 0.001(2) 0.005(2) 0.0100(19)
C40 0.036(2) 0.026(2) 0.052(3) 0.008(2) 0.010(2) 0.0122(19)
C41 0.046(3) 0.024(2) 0.052(3) 0.008(2) 0.018(2) 0.010(2)
C42 0.044(3) 0.027(2) 0.044(3) 0.0089(19) 0.015(2) 0.0086(19)
C43 0.042(3) 0.022(2) 0.049(3) 0.0069(19) 0.026(2) -0.0002(18)
C44 0.044(3) 0.015(2) 0.060(3) -0.003(2) 0.023(2) -0.0016(18)
C45 0.035(2) 0.026(2) 0.057(3) -0.012(2) 0.020(2) -0.0085(18)
C46 0.041(3) 0.029(2) 0.061(3) -0.022(2) 0.018(2) -0.009(2)
C47 0.039(3) 0.042(3) 0.047(3) -0.027(2) 0.010(2) -0.007(2)
C48 0.045(3) 0.050(3) 0.044(3) -0.028(2) 0.010(2) -0.003(2)
C49 0.049(3) 0.038(3) 0.056(3) -0.028(2) 0.020(3) 0.000(2)
C50 0.054(3) 0.040(3) 0.045(3) -0.015(2) 0.026(3) 0.006(2)
C51 0.046(3) 0.039(3) 0.055(3) -0.012(2) 0.026(3) 0.012(2)
C52 0.034(2) 0.036(3) 0.059(3) -0.008(2) 0.023(2) 0.009(2)
C53 0.032(2) 0.034(2) 0.054(3) -0.002(2) 0.018(2) 0.0108(19)
C54 0.037(2) 0.028(2) 0.057(3) -0.002(2) 0.016(2) 0.0120(19)
C55 0.044(3) 0.023(2) 0.067(3) -0.005(2) 0.020(3) 0.0120(19)
C56 0.045(3) 0.015(2) 0.066(3) -0.002(2) 0.022(3) 0.0074(18)
C57 0.049(3) 0.017(2) 0.068(3) -0.007(2) 0.026(3) -0.0009(19)
C58 0.044(3) 0.023(2) 0.068(3) -0.017(2) 0.020(3) -0.0038(19)
C59 0.049(3) 0.025(2) 0.057(3) -0.020(2) 0.018(3) -0.001(2)
C60 0.052(3) 0.025(2) 0.060(3) -0.016(2) 0.025(3) 0.006(2)
C61 0.027(2) 0.0179(19) 0.027(2) -0.0020(16) 0.0080(17) 0.0009(15)
C62 0.026(2) 0.0166(18) 0.038(2) 0.0011(17) 0.0101(18) 0.0033(15)
C63 0.028(2) 0.019(2) 0.045(3) -0.0025(18) 0.008(2) 0.0018(16)
C64 0.033(2) 0.020(2) 0.061(3) -0.002(2) 0.011(2) -0.0038(17)
C65 0.034(2) 0.025(2) 0.071(3) 0.009(2) 0.021(2) -0.0011(18)
C66 0.033(2) 0.029(2) 0.047(3) 0.009(2) 0.016(2) 0.0038(18)
C67 0.025(2) 0.0191(19) 0.041(2) 0.0014(17) 0.0107(19) 0.0034(15)
C68 0.026(2) 0.028(2) 0.027(2) 0.0044(17) 0.0081(17) 0.0029(16)
C69 0.026(2) 0.0171(18) 0.031(2) 0.0021(16) 0.0095(17) -0.0002(15)
C70 0.030(2) 0.0107(17) 0.027(2) 0.0013(15) 0.0072(17) 0.0019(15)
C71 0.030(2) 0.0132(17) 0.0226(19) -0.0012(15) 0.0068(16) 0.0011(15)
C72 0.026(2) 0.0218(19) 0.027(2) -0.0012(16) 0.0076(17) 0.0019(16)
C73 0.046(3) 0.036(3) 0.040(3) 0.006(2) -0.007(2) -0.001(2)
C74 0.060(3) 0.051(3) 0.040(3) 0.017(3) -0.006(3) -0.007(3)
C75 0.048(3) 0.074(4) 0.022(2) -0.001(2) 0.008(2) 0.005(3)
C76 0.126(6) 0.044(3) 0.030(3) -0.010(2) 0.004(3) 0.018(3)
C77 0.108(5) 0.031(3) 0.033(3) -0.004(2) 0.006(3) 0.005(3)
S1 0.0407(7) 0.0603(8) 0.0439(7) -0.0045(6) 0.0100(6) -0.0110(6)
S2 0.0667(9) 0.0699(10) 0.0520(8) -0.0051(7) 0.0301(7) -0.0193(8)
C78 0.045(3) 0.035(2) 0.033(2) 0.0006(19) 0.003(2) -0.001(2)

loop_
_atom_type_symbol
_atom_type_description
_atom_type_scat_dispersion_real
_atom_type_scat_dispersion_imag
_atom_type_scat_source
C C 0.0033 0.0016 'International Tables Vol C Tables 4.2.6.8 and 6.1.1.4'
H H 0.0000 0.0000 'International Tables Vol C Tables 4.2.6.8 and 6.1.1.4'
S S 0.1246 0.1234 'International Tables Vol C Tables 4.2.6.8 and 6.1.1.4'

loop_
_geom_angle_atom_site_label_1
_geom_angle_atom_site_label_2
_geom_angle_atom_site_label_3
_geom_angle
_geom_angle_site_symmetry_1
C9 C1 C6 99.7(3) .
C9 C1 C61 110.3(3) .
C6 C1 C61 110.0(3) .
C9 C1 C2 114.2(3) .
C6 C1 C2 114.0(3) .
C61 C1 C2 108.4(3) .
C12 C2 C3 100.5(3) .
C12 C2 C68 109.5(3) .
C3 C2 C68 110.0(3) .
C12 C2 C1 114.3(3) .
C3 C2 C1 114.5(3) .
C68 C2 C1 107.8(3) .
C4 C3 C14 119.5(4) .
C4 C3 C2 124.3(4) .
C14 C3 C2 109.7(3) .
C3 C4 C17 119.8(4) .
C3 C4 C5 120.5(4) .
C17 C4 C5 107.7(4) .
C6 C5 C19 119.7(4) .
C6 C5 C4 120.4(4) .
C19 C5 C4 107.6(3) .
C5 C6 C7 119.6(4) .
C5 C6 C1 124.1(3) .
C7 C6 C1 110.2(3) .
C21 C7 C6 121.4(4) .
C21 C7 C8 120.2(3) .
C6 C7 C8 108.2(3) .
C24 C8 C9 121.5(4) .
C24 C8 C7 119.8(3) .
C9 C8 C7 108.1(3) .
C10 C9 C8 119.2(3) .
C10 C9 C1 124.2(3) .
C8 C9 C1 110.4(3) .
C9 C10 C26 120.1(4) .
C9 C10 C11 120.2(3) .
C26 C10 C11 108.0(3) .
C12 C11 C28 119.5(4) .
C12 C11 C10 120.6(3) .
C28 C11 C10 107.8(3) .
C11 C12 C13 119.7(4) .
C11 C12 C2 124.1(3) .
C13 C12 C2 110.1(3) .
C30 C13 C12 121.4(4) .
C30 C13 C14 120.5(4) .
C12 C13 C14 107.9(3) .
C15 C14 C3 121.3(4) .
C15 C14 C13 119.9(4) .
C3 C14 C13 108.5(3) .
C14 C15 C16 119.7(4) .
C14 C15 C32 119.8(4) .
C16 C15 C32 107.7(4) .
C17 C16 C15 118.7(4) .
C17 C16 C34 119.6(4) .
C15 C16 C34 108.9(4) .
C16 C17 C18 120.3(4) .
C16 C17 C4 120.9(4) .
C18 C17 C4 107.7(4) .
C36 C18 C19 120.7(4) .
C36 C18 C17 119.5(4) .
C19 C18 C17 109.0(3) .
C20 C19 C18 119.4(4) .
C20 C19 C5 120.8(4) .
C18 C19 C5 108.0(4) .
C19 C20 C21 119.3(4) .
C19 C20 C38 120.4(4) .
C21 C20 C38 107.9(4) .
C7 C21 C20 119.2(4) .
C7 C21 C22 119.5(4) .
C20 C21 C22 108.4(4) .
C23 C22 C21 120.7(4) .
C23 C22 C39 119.7(4) .
C21 C22 C39 108.0(4) .
C22 C23 C42 120.6(4) .
C22 C23 C24 119.7(4) .
C42 C23 C24 107.9(4) .
C8 C24 C25 119.4(4) .
C8 C24 C23 120.0(4) .
C25 C24 C23 107.6(3) .
C26 C25 C43 120.0(4) .
C26 C25 C24 118.7(4) .
C43 C25 C24 108.7(4) .
C25 C26 C10 121.0(4) .
C25 C26 C27 119.7(4) .
C10 C26 C27 108.0(4) .
C45 C27 C26 119.8(4) .
C45 C27 C28 120.9(4) .
C26 C27 C28 108.2(3) .
C29 C28 C11 120.7(4) .
C29 C28 C27 119.9(4) .
C11 C28 C27 108.0(4) .
C28 C29 C30 119.8(4) .
C28 C29 C47 119.8(4) .
C30 C29 C47 108.3(4) .
C13 C30 C29 118.9(4) .
C13 C30 C31 119.7(4) .
C29 C30 C31 108.0(4) .
C32 C31 C48 119.7(4) .
C32 C31 C30 120.3(4) .
C48 C31 C30 108.1(4) .
C31 C32 C33 120.0(4) .
C31 C32 C15 119.7(4) .
C33 C32 C15 107.6(4) .
C50 C33 C32 120.6(4) .
C50 C33 C34 119.4(5) .
C32 C33 C34 108.6(4) .
C35 C34 C16 120.1(4) .
C35 C34 C33 120.0(4) .
C16 C34 C33 107.2(4) .
C34 C35 C36 120.4(4) .
C34 C35 C52 120.1(4) .
C36 C35 C52 108.1(4) .
C18 C36 C35 120.0(4) .
C18 C36 C37 119.4(4) .
C35 C36 C37 108.4(4) .
C38 C37 C53 120.7(4) .
C38 C37 C36 119.7(4) .
C53 C37 C36 107.5(4) .
C37 C38 C39 119.5(4) .
C37 C38 C20 120.4(4) .
C39 C38 C20 108.3(4) .
C40 C39 C38 120.0(4) .
C40 C39 C22 120.1(4) .
C38 C39 C22 107.4(4) .
C39 C40 C54 120.1(4) .
C39 C40 C41 119.6(4) .
C54 C40 C41 108.4(4) .
C42 C41 C56 119.6(4) .
C42 C41 C40 120.5(4) .
C56 C41 C40 107.7(4) .
C41 C42 C43 120.8(4) .
C41 C42 C23 119.4(4) .
C43 C42 C23 108.0(4) .
C44 C43 C25 120.1(4) .
C44 C43 C42 119.6(4) .
C25 C43 C42 107.9(4) .
C43 C44 C45 119.9(4) .
C43 C44 C57 119.8(4) .
C45 C44 C57 107.9(4) .
C27 C45 C44 120.4(4) .
C27 C45 C46 119.2(4) .
C44 C45 C46 108.2(4) .
C47 C46 C58 120.3(4) .
C47 C46 C45 119.9(4) .
C58 C46 C45 107.2(5) .
C46 C47 C29 120.4(4) .
C46 C47 C48 119.9(4) .
C29 C47 C48 108.0(4) .
C49 C48 C31 120.4(4) .
C49 C48 C47 120.2(5) .
C31 C48 C47 107.6(4) .
C48 C49 C50 120.2(5) .
C48 C49 C59 119.4(4) .
C50 C49 C59 107.2(4) .
C33 C50 C51 120.2(5) .
C33 C50 C49 119.2(5) .
C51 C50 C49 108.8(4) .
C52 C51 C60 121.2(5) .
C52 C51 C50 119.9(4) .
C60 C51 C50 107.6(4) .
C51 C52 C35 120.4(5) .
C51 C52 C53 120.0(4) .
C35 C52 C53 107.6(4) .
C54 C53 C37 119.5(4) .
C54 C53 C52 119.5(4) .
C37 C53 C52 108.4(4) .
C53 C54 C40 120.1(4) .
C53 C54 C55 119.7(4) .
C40 C54 C55 108.0(4) .
C60 C55 C56 119.9(4) .
C60 C55 C54 120.7(4) .
C56 C55 C54 108.0(4) .
C57 C56 C55 119.8(5) .
C57 C56 C41 120.3(4) .
C55 C56 C41 107.9(4) .
C56 C57 C58 120.5(4) .
C56 C57 C44 119.9(4) .
C58 C57 C44 107.7(4) .
C59 C58 C57 120.1(4) .
C59 C58 C46 119.9(5) .
C57 C58 C46 108.9(4) .
C58 C59 C60 120.2(5) .
C58 C59 C49 120.3(4) .
C60 C59 C49 107.6(4) .
C55 C60 C51 118.9(4) .
C55 C60 C59 119.5(4) .
C51 C60 C59 108.7(4) .
C62 C61 C70 108.6(3) .
C62 C61 C1 106.8(3) .
C70 C61 C1 106.3(3) .
C63 C62 C67 120.8(4) .
C63 C62 C61 125.9(4) .
C67 C62 C61 113.2(3) .
C62 C63 C64 118.2(4) .
C65 C64 C63 121.2(4) .
C64 C65 C66 120.6(4) .
C65 C66 C67 119.3(4) .
C66 C67 C62 119.8(4) .
C66 C67 C68 126.6(4) .
C62 C67 C68 113.5(3) .
C67 C68 C69 109.5(3) .
C67 C68 C2 106.1(3) .
C69 C68 C2 106.4(3) .
C71 C69 C70 121.4(3) 2
C71 C69 C68 125.7(3) 2
C70 C69 C68 112.8(3) .
C69 C70 C71 121.6(3) .
C69 C70 C61 113.3(3) .
C71 C70 C61 125.1(3) .
C69 C71 C70 117.0(3) 2
C69 C71 C72 122.0(3) 2
C70 C71 C72 121.1(3) .
C77 C72 C73 118.4(4) .
C77 C72 C71 120.4(4) .
C73 C72 C71 121.2(4) .
C72 C73 C74 120.1(4) .
C75 C74 C73 120.6(5) .
C76 C75 C74 120.1(4) .
C75 C76 C77 119.4(5) .
C72 C77 C76 121.4(5) .
S1 C78 S2 177.9(3) .
S3 C79 S4 169(2) .
C80A S6 C80B 120.2(17) .
S6 C80A S5 176(3) .
S6 C80B S6 180.0(5) 7_456
S7 C81 S7 177.3(12) 2_556
S8 C82 S9 156(2) .

loop_
_geom_bond_atom_site_label_1
_geom_bond_atom_site_label_2
_geom_bond_distance
_geom_bond_site_symmetry_2
C1 C9 1.521(5) .
C1 C6 1.534(5) .
C1 C61 1.593(5) .
C1 C2 1.605(5) .
C2 C12 1.524(5) .
C2 C3 1.530(5) .
C2 C68 1.586(5) .
C3 C4 1.366(6) .
C3 C14 1.434(6) .
C4 C17 1.457(6) .
C4 C5 1.475(6) .
C5 C6 1.372(5) .
C5 C19 1.452(6) .
C6 C7 1.424(5) .
C7 C21 1.400(6) .
C7 C8 1.445(5) .
C8 C24 1.394(5) .
C8 C9 1.428(5) .
C9 C10 1.377(5) .
C10 C26 1.448(5) .
C10 C11 1.467(5) .
C11 C12 1.369(5) .
C11 C28 1.453(5) .
C12 C13 1.435(5) .
C13 C30 1.389(6) .
C13 C14 1.451(6) .
C14 C15 1.391(6) .
C15 C16 1.438(7) .
C15 C32 1.466(6) .
C16 C17 1.390(6) .
C16 C34 1.453(6) .
C17 C18 1.448(6) .
C18 C36 1.398(6) .
C18 C19 1.448(6) .
C19 C20 1.386(6) .
C20 C21 1.433(6) .
C20 C38 1.450(6) .
C21 C22 1.446(6) .
C22 C23 1.383(6) .
C22 C39 1.454(6) .
C23 C42 1.460(6) .
C23 C24 1.455(6) .
C24 C25 1.452(6) .
C25 C26 1.388(6) .
C25 C43 1.445(6) .
C26 C27 1.455(6) .
C27 C45 1.385(6) .
C27 C28 1.454(6) .
C28 C29 1.384(6) .
C29 C30 1.438(6) .
C29 C47 1.454(6) .
C30 C31 1.457(6) .
C31 C32 1.389(7) .
C31 C48 1.450(7) .
C32 C33 1.444(7) .
C33 C50 1.399(7) .
C33 C34 1.455(7) .
C34 C35 1.380(7) .
C35 C36 1.442(7) .
C35 C52 1.446(6) .
C36 C37 1.459(6) .
C37 C38 1.387(6) .
C37 C53 1.437(6) .
C38 C39 1.444(6) .
C39 C40 1.388(6) .
C40 C54 1.438(6) .
C40 C41 1.461(6) .
C41 C42 1.379(6) .
C41 C56 1.452(7) .
C42 C43 1.452(6) .
C43 C44 1.390(6) .
C44 C45 1.438(7) .
C44 C57 1.457(6) .
C45 C46 1.461(6) .
C46 C47 1.392(7) .
C46 C58 1.442(7) .
C47 C48 1.454(7) .
C48 C49 1.387(7) .
C49 C50 1.451(7) .
C49 C59 1.458(7) .
C50 C51 1.440(7) .
C51 C52 1.383(7) .
C51 C60 1.442(7) .
C52 C53 1.461(7) .
C53 C54 1.392(6) .
C54 C55 1.459(7) .
C55 C60 1.399(7) .
C55 C56 1.453(6) .
C56 C57 1.384(7) .
C57 C58 1.437(7) .
C58 C59 1.393(7) .
C59 C60 1.447(7) .
C61 C62 1.502(5) .
C61 C70 1.523(5) .
C62 C63 1.390(6) .
C62 C67 1.397(6) .
C63 C64 1.395(6) .
C64 C65 1.376(7) .
C65 C66 1.385(6) .
C66 C67 1.391(6) .
C67 C68 1.514(6) .
C68 C69 1.521(5) .
C69 C71 1.395(5) 2
C69 C70 1.400(5) .
C70 C71 1.395(5) .
C71 C69 1.395(5) 2
C71 C72 1.490(5) .
C72 C77 1.367(6) .
C72 C73 1.377(6) .
C73 C74 1.388(7) .
C74 C75 1.362(7) .
C75 C76 1.358(7) .
C76 C77 1.392(7) .
S1 C78 1.529(5) .
S2 C78 1.553(5) .
S3 C79 1.733(16) .
S4 C79 1.840(16) .
S5 C80A 1.502(15) .
S6 C80A 1.397(14) .
S6 C80B 1.596(6) .
C80B S6 1.596(6) 7_456
S7 C81 1.494(4) .
C81 S7 1.494(4) 2_556
S8 C82 1.539(16) .
S9 C82 1.575(17) .
